data_1559065
loop_
_publ_author_name
'Park, Gyeongjin'
'Gabba\"i, Fran\,cois P.'

_publ_section_title
;
 Redox-controlled chalcogen and pnictogen bonding: the case of a
 sulfonium/stibonium dication as a preanionophore for chloride anion
 transport
;
_journal_name_full 'Chemical Science'
_journal_paper_doi 10.1039/D0SC04417B
_journal_year 2020
_chemical_formula_moiety 'C62 H54 F S2 Sb2, 2(C H2 Cl2), 3(B F4)'
_chemical_formula_sum 'C64 H58 B3 Cl4 F13 S2 Sb2'
_chemical_formula_weight 1555.95
_chemical_name_systematic J_Me_BF4
_space_group_crystal_system monoclinic
_space_group_IT_number 13
_space_group_name_Hall '-P 2yac'
_space_group_name_H-M_alt 'P 1 2/n 1'
_atom_sites_solution_hydrogens geom
_atom_sites_solution_primary direct
_audit_creation_date 2020-05-04
_audit_creation_method
;
Olex2 1.2
(compiled 2018.05.29 svn.r3508 for OlexSys, GUI svn.r5506)
;
_audit_update_record
;
2020-06-06 deposited with the CCDC.	2020-08-28 downloaded from the CCDC.
;
_cell_angle_alpha 90
_cell_angle_beta 110.566(7)
_cell_angle_gamma 90
_cell_formula_units_Z 2
_cell_length_a 15.494(2)
_cell_length_b 10.9891(16)
_cell_length_c 19.761(3)
_cell_measurement_reflns_used 9203
_cell_measurement_temperature 110
_cell_measurement_theta_max 27.46
_cell_measurement_theta_min 2.77
_cell_volume 3150.2(8)
_computing_cell_refinement 'SAINT V8.38A (?, 2016)'
_computing_data_reduction 'SAINT V8.38A (?, 2016)'
_computing_molecular_graphics 'Olex2 (Dolomanov et al., 2009)'
_computing_publication_material 'Olex2 (Dolomanov et al., 2009)'
_computing_structure_refinement 'ShelXL (Sheldrick, 2015)'
_computing_structure_solution 'ShelXS (Sheldrick, 2008)'
_diffrn_ambient_temperature 109.98
_diffrn_detector_area_resol_mean 10.5
_diffrn_detector_type 'CMOS area detector'
_diffrn_measured_fraction_theta_full 0.999
_diffrn_measured_fraction_theta_max 0.999
_diffrn_measurement_device 'three-circle diffractometer'
_diffrn_measurement_device_type 'Bruker APEX-II CCD'
_diffrn_measurement_method '\f and \w scans'
_diffrn_radiation_type MoK\a
_diffrn_radiation_wavelength 0.71073
_diffrn_reflns_av_R_equivalents 0.1577
_diffrn_reflns_av_unetI/netI 0.0505
_diffrn_reflns_Laue_measured_fraction_full 0.999
_diffrn_reflns_Laue_measured_fraction_max 0.999
_diffrn_reflns_limit_h_max 20
_diffrn_reflns_limit_h_min -20
_diffrn_reflns_limit_k_max 14
_diffrn_reflns_limit_k_min -14
_diffrn_reflns_limit_l_max 25
_diffrn_reflns_limit_l_min -25
_diffrn_reflns_number 84174
_diffrn_reflns_point_group_measured_fraction_full 0.999
_diffrn_reflns_point_group_measured_fraction_max 0.999
_diffrn_reflns_theta_full 25.242
_diffrn_reflns_theta_max 27.489
_diffrn_reflns_theta_min 2.156
_diffrn_standards_number 0
_exptl_absorpt_coefficient_mu 1.173
_exptl_absorpt_correction_T_max 0.7456
_exptl_absorpt_correction_T_min 0.6448
_exptl_absorpt_correction_type multi-scan
_exptl_absorpt_process_details
'SADABS-2016/2 (Bruker,2016/2) was used for absorption correction. wR2(int) was 0.1184 before and 0.0631 after correction. The Ratio of minimum to maximum transmission is 0.8648. The \l/2 correction factor is Not present.'
_exptl_crystal_colour colourless
_exptl_crystal_colour_primary colourless
_exptl_crystal_density_diffrn 1.640
_exptl_crystal_description block
_exptl_crystal_F_000 1552
_exptl_crystal_preparation 'In DCM and pentane mixture'
_exptl_crystal_recrystallization_method 'In air and at room temperature'
_exptl_crystal_size_max 0.25
_exptl_crystal_size_mid 0.15
_exptl_crystal_size_min 0.033
_refine_diff_density_max 1.164
_refine_diff_density_min -1.329
_refine_diff_density_rms 0.139
_refine_ls_extinction_method none
_refine_ls_goodness_of_fit_ref 1.110
_refine_ls_hydrogen_treatment constr
_refine_ls_matrix_type full
_refine_ls_number_parameters 413
_refine_ls_number_reflns 7231
_refine_ls_number_restraints 0
_refine_ls_restrained_S_all 1.110
_refine_ls_R_factor_all 0.0471
_refine_ls_R_factor_gt 0.0405
_refine_ls_shift/su_max 0.002
_refine_ls_shift/su_mean 0.000
_refine_ls_structure_factor_coef Fsqd
_refine_ls_weighting_details 'w=1/[\s^2^(Fo^2^)+(0.0381P)^2^+8.5472P] where P=(Fo^2^+2Fc^2^)/3'
_refine_ls_weighting_scheme calc
_refine_ls_wR_factor_gt 0.1013
_refine_ls_wR_factor_ref 0.1100
_reflns_Friedel_coverage 0.000
_reflns_number_gt 6476
_reflns_number_total 7231
_reflns_threshold_expression 'I > 2\s(I)'
_cod_data_source_file d0sc04417b2.cif
_cod_data_source_block me_2_bf4_0ma
_cod_original_cell_volume 3150.3(8)
_cod_database_code 1559065
_shelx_shelxl_version_number 2018/3
_shelx_space_group_comment
;
The symmetry employed for this shelxl refinement is uniquely defined
by the following loop, which should always be used as a source of
symmetry information in preference to the above space-group names.
They are only intended as comments.
;
_shelx_estimated_absorpt_t_max 0.962
_shelx_estimated_absorpt_t_min 0.758
_olex2_refinement_description
;
1. Fixed Uiso
 At 1.2 times of:
  All C(H) groups, All C(H,H) groups
 At 1.5 times of:
  All C(H,H,H) groups
2. Others
 Fixed Sof: F6(0.5) F7(0.5) F8(0.5)
3.a Secondary CH2 refined with riding coordinates:
 C32(H32A,H32B)
3.b Aromatic/amide H refined with riding coordinates:
 C3(H3), C4(H4), C5(H5), C6(H6), C8(H8), C9(H9), C10(H10), C11(H11), C12(H12),
 C14(H14), C15(H15), C16(H16), C17(H17), C18(H18), C20(H20), C21(H21), C22(H22),
  C23(H23), C24(H24), C26(H26), C27(H27), C28(H28), C29(H29), C30(H30)
3.c Idealised Me refined as rotating group:
 C31(H31A,H31B,H31C)
;
_olex2_submission_special_instructions 'No special instructions were received'

loop_
_space_group_symop_operation_xyz
'x, y, z'
'-x+1/2, y, -z+1/2'
'-x, -y, -z'
'x-1/2, -y, z-1/2'

loop_
_atom_site_label
_atom_site_type_symbol
_atom_site_fract_x
_atom_site_fract_y
_atom_site_fract_z
_atom_site_U_iso_or_equiv
_atom_site_adp_type
_atom_site_occupancy
_atom_site_site_symmetry_order
_atom_site_calc_flag
_atom_site_refinement_flags_posn
_atom_site_refinement_flags_adp
_atom_site_refinement_flags_occupancy
_atom_site_disorder_assembly
_atom_site_disorder_group
Sb1 Sb 0.78180(2) 0.43485(2) 0.36890(2) 0.01281(8) Uani 1 1 d . . . . .
S1 S 0.70978(5) 0.26133(7) 0.48371(4) 0.01460(15) Uani 1 1 d . . . . .
Cl2 Cl 1.12727(9) 0.05294(11) 0.30608(6) 0.0457(3) Uani 1 1 d . . . . .
Cl1 Cl 1.11578(10) 0.10582(12) 0.15823(6) 0.0530(3) Uani 1 1 d . . . . .
F1 F 0.750000 0.3875(2) 0.250000 0.0162(5) Uani 1 2 d S T P . .
F4 F 0.63744(17) 0.0389(2) 0.40936(14) 0.0370(5) Uani 1 1 d . . . . .
F5 F 0.6454(2) -0.1458(2) 0.36108(17) 0.0535(8) Uani 1 1 d . . . . .
F2 F 0.6883(2) 0.0213(3) 0.31529(14) 0.0553(8) Uani 1 1 d . . . . .
F3 F 0.7765(2) -0.0437(3) 0.42616(17) 0.0620(9) Uani 1 1 d . . . . .
C19 C 0.8679(2) 0.2799(3) 0.39164(16) 0.0155(6) Uani 1 1 d . . . . .
C13 C 0.6371(2) 0.4451(3) 0.33147(16) 0.0170(6) Uani 1 1 d . . . . .
C1 C 0.7921(2) 0.4803(3) 0.47894(15) 0.0150(5) Uani 1 1 d . . . . .
C7 C 0.8560(2) 0.5815(3) 0.34884(16) 0.0149(5) Uani 1 1 d . . . . .
C2 C 0.7543(2) 0.4074(3) 0.51973(15) 0.0142(5) Uani 1 1 d . . . . .
C12 C 0.9454(2) 0.5597(3) 0.35088(17) 0.0177(6) Uani 1 1 d . . . . .
H12 H 0.971638 0.480720 0.361637 0.021 Uiso 1 1 calc R . . . .
C24 C 0.9350(2) 0.2752(3) 0.46060(16) 0.0187(6) Uani 1 1 d . . . . .
H24 H 0.935832 0.334613 0.495742 0.022 Uiso 1 1 calc R . . . .
C11 C 0.9959(2) 0.6551(3) 0.33693(17) 0.0211(6) Uani 1 1 d . . . . .
H11 H 1.057142 0.641341 0.338596 0.025 Uiso 1 1 calc R . . . .
C18 C 0.5992(2) 0.5538(3) 0.34498(17) 0.0202(6) Uani 1 1 d . . . . .
H18 H 0.638332 0.619732 0.367637 0.024 Uiso 1 1 calc R . . . .
C20 C 0.8667(2) 0.1941(3) 0.33970(17) 0.0185(6) Uani 1 1 d . . . . .
H20 H 0.820651 0.197247 0.292862 0.022 Uiso 1 1 calc R . . . .
C25 C 0.6028(2) 0.2531(3) 0.49831(16) 0.0175(6) Uani 1 1 d . . . . .
C8 C 0.8177(2) 0.6975(3) 0.33378(17) 0.0192(6) Uani 1 1 d . . . . .
H8 H 0.757197 0.712323 0.333612 0.023 Uiso 1 1 calc R . . . .
C3 C 0.7511(2) 0.4446(3) 0.58620(17) 0.0186(6) Uani 1 1 d . . . . .
H3 H 0.725293 0.392998 0.612724 0.022 Uiso 1 1 calc R . . . .
C14 C 0.5815(2) 0.3481(3) 0.29883(17) 0.0230(7) Uani 1 1 d . . . . .
H14 H 0.607560 0.274456 0.289740 0.028 Uiso 1 1 calc R . . . .
C16 C 0.4486(2) 0.4682(4) 0.29263(19) 0.0314(8) Uani 1 1 d . . . . .
H16 H 0.383593 0.475641 0.279101 0.038 Uiso 1 1 calc R . . . .
C23 C 1.0006(2) 0.1828(3) 0.47763(18) 0.0223(6) Uani 1 1 d . . . . .
H23 H 1.045750 0.177944 0.524799 0.027 Uiso 1 1 calc R . . . .
C17 C 0.5045(3) 0.5650(3) 0.32524(19) 0.0277(8) Uani 1 1 d . . . . .
H17 H 0.478292 0.638768 0.334075 0.033 Uiso 1 1 calc R . . . .
C10 C 0.9574(2) 0.7700(3) 0.32064(18) 0.0227(7) Uani 1 1 d . . . . .
H10 H 0.991891 0.834496 0.310560 0.027 Uiso 1 1 calc R . . . .
C22 C 1.0000(2) 0.0982(3) 0.42568(19) 0.0244(7) Uani 1 1 d . . . . .
H22 H 1.045431 0.036006 0.437058 0.029 Uiso 1 1 calc R . . . .
C4 C 0.7859(2) 0.5573(3) 0.61304(17) 0.0199(6) Uani 1 1 d . . . . .
H4 H 0.782665 0.584681 0.657703 0.024 Uiso 1 1 calc R . . . .
C30 C 0.5402(2) 0.3456(3) 0.46807(18) 0.0216(6) Uani 1 1 d . . . . .
H30 H 0.555857 0.410991 0.443096 0.026 Uiso 1 1 calc R . . . .
C9 C 0.8684(2) 0.7909(3) 0.31906(19) 0.0251(7) Uani 1 1 d . . . . .
H9 H 0.842107 0.869775 0.307818 0.030 Uiso 1 1 calc R . . . .
C21 C 0.9334(2) 0.1037(3) 0.35702(19) 0.0235(7) Uani 1 1 d . . . . .
H21 H 0.933588 0.045178 0.321657 0.028 Uiso 1 1 calc R . . . .
C5 C 0.8256(2) 0.6308(3) 0.57481(17) 0.0225(6) Uani 1 1 d . . . . .
H5 H 0.850538 0.707663 0.593784 0.027 Uiso 1 1 calc R . . . .
C6 C 0.8288(2) 0.5918(3) 0.50855(17) 0.0196(6) Uani 1 1 d . . . . .
H6 H 0.856662 0.642565 0.483118 0.024 Uiso 1 1 calc R . . . .
C15 C 0.4862(2) 0.3603(4) 0.27943(19) 0.0308(8) Uani 1 1 d . . . . .
H15 H 0.446973 0.294271 0.257059 0.037 Uiso 1 1 calc R . . . .
C26 C 0.5807(2) 0.1550(3) 0.53343(18) 0.0222(6) Uani 1 1 d . . . . .
H26 H 0.623877 0.091526 0.553046 0.027 Uiso 1 1 calc R . . . .
C28 C 0.4311(2) 0.2443(4) 0.5102(2) 0.0279(7) Uani 1 1 d . . . . .
H28 H 0.371913 0.241203 0.514455 0.034 Uiso 1 1 calc R . . . .
C29 C 0.4539(2) 0.3408(4) 0.4751(2) 0.0280(7) Uani 1 1 d . . . . .
H29 H 0.410552 0.404177 0.455584 0.034 Uiso 1 1 calc R . . . .
C27 C 0.4939(3) 0.1519(3) 0.53921(19) 0.0271(7) Uani 1 1 d . . . . .
H27 H 0.477609 0.085780 0.563280 0.033 Uiso 1 1 calc R . . . .
C31 C 0.7840(2) 0.1586(3) 0.54932(17) 0.0201(6) Uani 1 1 d . . . . .
H31A H 0.779140 0.174457 0.596668 0.030 Uiso 1 1 calc GR . . . .
H31B H 0.847835 0.170841 0.552256 0.030 Uiso 1 1 calc GR . . . .
H31C H 0.765381 0.074562 0.534823 0.030 Uiso 1 1 calc GR . . . .
C32 C 1.0835(5) 0.0049(6) 0.2151(3) 0.0656(16) Uani 1 1 d . . . . .
H32A H 1.015461 0.000238 0.198796 0.079 Uiso 1 1 calc R . . . .
H32B H 1.107173 -0.077607 0.211331 0.079 Uiso 1 1 calc R . . . .
B1 B 0.6873(3) -0.0327(4) 0.3776(2) 0.0277(8) Uani 1 1 d . . . . .
F9 F 0.750000 0.4023(3) 0.750000 0.0368(8) Uani 1 2 d S T P . .
B2 B 0.750000 0.2771(6) 0.750000 0.0408(17) Uani 1 2 d S T P . .
F6 F 0.8363(3) 0.2525(4) 0.7255(3) 0.0339(10) Uani 0.5 1 d . . . . .
F7 F 0.7360(4) 0.2114(4) 0.6945(2) 0.0357(11) Uani 0.5 1 d . . . . .
F8 F 0.6810(4) 0.2472(5) 0.6861(2) 0.0368(11) Uani 0.5 1 d . . . . .

loop_
_atom_site_aniso_label
_atom_site_aniso_U_11
_atom_site_aniso_U_22
_atom_site_aniso_U_33
_atom_site_aniso_U_23
_atom_site_aniso_U_13
_atom_site_aniso_U_12
Sb1 0.01311(11) 0.01276(12) 0.01323(11) 0.00019(6) 0.00544(8) -0.00066(6)
S1 0.0152(3) 0.0136(3) 0.0164(3) 0.0003(3) 0.0073(3) -0.0004(3)
Cl2 0.0552(7) 0.0469(6) 0.0372(5) 0.0056(4) 0.0190(5) 0.0101(5)
Cl1 0.0745(9) 0.0499(7) 0.0427(6) 0.0048(5) 0.0307(6) 0.0086(6)
F1 0.0181(12) 0.0146(12) 0.0162(11) 0.000 0.0064(9) 0.000
F4 0.0347(12) 0.0310(12) 0.0543(14) -0.0191(11) 0.0269(11) -0.0088(10)
F5 0.076(2) 0.0288(13) 0.0774(19) -0.0214(13) 0.0545(17) -0.0168(13)
F2 0.071(2) 0.0647(19) 0.0382(14) 0.0022(13) 0.0290(14) -0.0220(16)
F3 0.0393(16) 0.089(2) 0.0519(17) -0.0152(16) 0.0086(13) 0.0183(16)
C19 0.0151(13) 0.0126(13) 0.0202(14) 0.0030(11) 0.0078(11) 0.0014(11)
C13 0.0137(14) 0.0229(16) 0.0148(13) 0.0016(11) 0.0056(11) 0.0002(11)
C1 0.0124(13) 0.0158(14) 0.0170(13) -0.0014(11) 0.0054(10) -0.0011(11)
C7 0.0163(14) 0.0145(13) 0.0149(13) 0.0010(11) 0.0067(11) -0.0015(11)
C2 0.0122(13) 0.0147(13) 0.0134(13) -0.0003(11) 0.0014(10) -0.0004(11)
C12 0.0185(15) 0.0173(15) 0.0174(14) -0.0003(11) 0.0064(12) -0.0006(11)
C24 0.0152(14) 0.0222(15) 0.0191(14) 0.0020(12) 0.0066(11) -0.0007(12)
C11 0.0172(14) 0.0251(16) 0.0217(15) -0.0014(12) 0.0076(12) -0.0033(12)
C18 0.0202(15) 0.0234(16) 0.0185(14) 0.0038(12) 0.0086(12) 0.0039(12)
C20 0.0196(14) 0.0151(14) 0.0205(14) 0.0011(12) 0.0068(11) -0.0006(12)
C25 0.0171(14) 0.0185(15) 0.0193(14) -0.0033(12) 0.0093(11) -0.0035(12)
C8 0.0196(14) 0.0178(15) 0.0232(15) 0.0024(12) 0.0111(12) 0.0008(12)
C3 0.0208(15) 0.0203(15) 0.0161(14) 0.0031(11) 0.0084(12) 0.0010(12)
C14 0.0178(15) 0.0294(18) 0.0218(15) -0.0046(13) 0.0072(12) -0.0017(13)
C16 0.0148(15) 0.053(2) 0.0253(17) 0.0029(16) 0.0052(13) 0.0052(16)
C23 0.0153(14) 0.0246(16) 0.0251(15) 0.0104(13) 0.0049(12) 0.0016(12)
C17 0.0238(18) 0.036(2) 0.0240(16) 0.0080(14) 0.0089(14) 0.0124(14)
C10 0.0243(16) 0.0210(16) 0.0245(15) 0.0000(13) 0.0106(13) -0.0073(13)
C22 0.0206(15) 0.0177(15) 0.0356(18) 0.0081(14) 0.0108(14) 0.0021(13)
C4 0.0212(15) 0.0229(16) 0.0157(14) -0.0039(11) 0.0068(12) 0.0000(12)
C30 0.0180(15) 0.0215(16) 0.0262(16) 0.0004(13) 0.0089(12) 0.0012(12)
C9 0.0288(18) 0.0164(15) 0.0313(17) 0.0036(13) 0.0120(14) -0.0008(13)
C21 0.0251(16) 0.0137(14) 0.0328(17) -0.0001(13) 0.0117(14) -0.0007(13)
C5 0.0252(16) 0.0211(16) 0.0206(15) -0.0041(12) 0.0074(12) -0.0036(13)
C6 0.0207(15) 0.0189(14) 0.0195(14) -0.0010(12) 0.0074(12) -0.0044(12)
C15 0.0184(16) 0.044(2) 0.0281(17) -0.0056(16) 0.0054(13) -0.0080(15)
C26 0.0229(16) 0.0205(16) 0.0254(16) 0.0007(13) 0.0111(13) -0.0026(13)
C28 0.0213(16) 0.036(2) 0.0318(18) -0.0095(15) 0.0162(14) -0.0048(14)
C29 0.0196(16) 0.0303(19) 0.0346(18) -0.0059(15) 0.0104(14) 0.0030(14)
C27 0.0283(18) 0.0278(18) 0.0298(17) -0.0030(14) 0.0161(14) -0.0082(14)
C31 0.0199(15) 0.0153(14) 0.0247(15) 0.0044(12) 0.0073(12) 0.0025(12)
C32 0.100(5) 0.050(3) 0.041(3) 0.003(2) 0.017(3) 0.002(3)
B1 0.031(2) 0.0255(19) 0.034(2) -0.0060(17) 0.0197(17) -0.0044(17)
F9 0.047(2) 0.0205(15) 0.058(2) 0.000 0.0374(17) 0.000
B2 0.050(4) 0.017(3) 0.035(3) 0.000 -0.011(3) 0.000
F6 0.031(2) 0.033(2) 0.046(3) -0.002(2) 0.023(2) 0.0040(19)
F7 0.056(3) 0.029(2) 0.024(2) -0.0049(18) 0.017(2) 0.002(2)
F8 0.036(3) 0.040(3) 0.026(2) -0.003(2) 0.001(2) -0.007(2)

loop_
_atom_type_symbol
_atom_type_description
_atom_type_scat_dispersion_real
_atom_type_scat_dispersion_imag
_atom_type_scat_source
C C 0.0033 0.0016 'International Tables Vol C Tables 4.2.6.8 and 6.1.1.4'
H H 0.0000 0.0000 'International Tables Vol C Tables 4.2.6.8 and 6.1.1.4'
B B 0.0013 0.0007 'International Tables Vol C Tables 4.2.6.8 and 6.1.1.4'
Cl Cl 0.1484 0.1585 'International Tables Vol C Tables 4.2.6.8 and 6.1.1.4'
F F 0.0171 0.0103 'International Tables Vol C Tables 4.2.6.8 and 6.1.1.4'
S S 0.1246 0.1234 'International Tables Vol C Tables 4.2.6.8 and 6.1.1.4'
Sb Sb -0.5866 1.5461 'International Tables Vol C Tables 4.2.6.8 and 6.1.1.4'

loop_
_geom_angle_atom_site_label_1
_geom_angle_atom_site_label_2
_geom_angle_atom_site_label_3
_geom_angle
_geom_angle_site_symmetry_1
_geom_angle_site_symmetry_3
_geom_angle_publ_flag
C19 Sb1 F1 85.82(9) . . ?
C19 Sb1 C1 98.81(11) . . ?
C13 Sb1 F1 80.36(8) . . ?
C13 Sb1 C19 129.34(12) . . ?
C13 Sb1 C1 91.93(11) . . ?
C1 Sb1 F1 172.27(8) . . ?
C7 Sb1 F1 85.14(9) . . ?
C7 Sb1 C19 108.23(12) . . ?
C7 Sb1 C13 118.67(12) . . ?
C7 Sb1 C1 99.17(11) . . ?
C2 S1 C31 102.51(15) . . ?
C25 S1 C2 103.35(14) . . ?
C25 S1 C31 104.30(15) . . ?
Sb1 F1 Sb1 153.66(12) 2_655 . ?
C24 C19 Sb1 115.9(2) . . ?
C20 C19 Sb1 123.1(2) . . ?
C20 C19 C24 120.6(3) . . ?
C18 C13 Sb1 116.5(2) . . ?
C14 C13 Sb1 122.4(2) . . ?
C14 C13 C18 121.0(3) . . ?
C2 C1 Sb1 122.9(2) . . ?
C6 C1 Sb1 119.8(2) . . ?
C6 C1 C2 117.0(3) . . ?
C12 C7 Sb1 117.9(2) . . ?
C8 C7 Sb1 121.5(2) . . ?
C8 C7 C12 120.6(3) . . ?
C1 C2 S1 117.6(2) . . ?
C3 C2 S1 120.1(2) . . ?
C3 C2 C1 122.3(3) . . ?
C11 C12 C7 119.1(3) . . ?
C23 C24 C19 119.6(3) . . ?
C10 C11 C12 120.4(3) . . ?
C17 C18 C13 119.8(3) . . ?
C21 C20 C19 119.2(3) . . ?
C30 C25 S1 116.3(2) . . ?
C30 C25 C26 121.8(3) . . ?
C26 C25 S1 121.8(3) . . ?
C9 C8 C7 119.5(3) . . ?
C4 C3 C2 119.1(3) . . ?
C13 C14 C15 118.8(3) . . ?
C17 C16 C15 120.7(3) . . ?
C22 C23 C24 119.8(3) . . ?
C16 C17 C18 119.5(3) . . ?
C11 C10 C9 120.0(3) . . ?
C23 C22 C21 120.4(3) . . ?
C3 C4 C5 120.0(3) . . ?
C25 C30 C29 118.7(3) . . ?
C8 C9 C10 120.4(3) . . ?
C22 C21 C20 120.4(3) . . ?
C4 C5 C6 120.1(3) . . ?
C1 C6 C5 121.4(3) . . ?
C16 C15 C14 120.3(4) . . ?
C25 C26 C27 118.4(3) . . ?
C29 C28 C27 120.3(3) . . ?
C28 C29 C30 120.3(3) . . ?
C28 C27 C26 120.6(3) . . ?
Cl2 C32 Cl1 111.5(4) . . ?
F5 B1 F4 108.9(3) . . ?
F2 B1 F4 110.0(4) . . ?
F2 B1 F5 109.2(3) . . ?
F2 B1 F3 109.7(3) . . ?
F3 B1 F4 108.2(3) . . ?
F3 B1 F5 110.9(4) . . ?
F9 B2 F6 99.8(3) . 2_656 ?
F9 B2 F6 99.8(3) . . ?
F9 B2 F8 103.8(3) . 2_656 ?
F9 B2 F8 103.8(3) . . ?
F6 B2 F6 160.5(6) . 2_656 ?
F7 B2 F9 124.8(3) 2_656 . ?
F7 B2 F9 124.8(3) . . ?
F7 B2 F6 105.0(4) . 2_656 ?
F7 B2 F6 63.1(3) . . ?
F7 B2 F6 63.1(3) 2_656 2_656 ?
F7 B2 F6 105.0(4) 2_656 . ?
F7 B2 F7 110.5(7) 2_656 . ?
F7 B2 F8 39.5(3) . . ?
F7 B2 F8 120.0(5) 2_656 . ?
F7 B2 F8 39.5(3) 2_656 2_656 ?
F7 B2 F8 120.0(5) . 2_656 ?
F8 B2 F6 98.3(3) . . ?
F8 B2 F6 77.0(3) . 2_656 ?
F8 B2 F6 77.0(3) 2_656 . ?
F8 B2 F6 98.3(3) 2_656 2_656 ?
F8 B2 F8 152.4(7) . 2_656 ?
F7 F6 B2 47.8(3) . . ?
B2 F7 F6 69.1(3) . . ?
F8 F7 B2 76.9(5) . . ?
F8 F7 F6 135.3(6) . . ?
F7 F8 B2 63.6(4) . . ?

loop_
_geom_bond_atom_site_label_1
_geom_bond_atom_site_label_2
_geom_bond_distance
_geom_bond_site_symmetry_2
_geom_bond_publ_flag
Sb1 F1 2.2849(7) . ?
Sb1 C19 2.112(3) . ?
Sb1 C13 2.103(3) . ?
Sb1 C1 2.182(3) . ?
Sb1 C7 2.097(3) . ?
S1 C2 1.793(3) . ?
S1 C25 1.782(3) . ?
S1 C31 1.797(3) . ?
Cl2 C32 1.765(5) . ?
Cl1 C32 1.772(6) . ?
F4 B1 1.397(5) . ?
F5 B1 1.387(5) . ?
F2 B1 1.372(5) . ?
F3 B1 1.384(5) . ?
C19 C24 1.395(4) . ?
C19 C20 1.389(4) . ?
C13 C18 1.396(4) . ?
C13 C14 1.380(5) . ?
C1 C2 1.403(4) . ?
C1 C6 1.390(4) . ?
C7 C12 1.393(4) . ?
C7 C8 1.393(4) . ?
C2 C3 1.393(4) . ?
C12 C11 1.392(4) . ?
C24 C23 1.392(5) . ?
C11 C10 1.385(5) . ?
C18 C17 1.385(5) . ?
C20 C21 1.388(5) . ?
C25 C30 1.387(5) . ?
C25 C26 1.389(4) . ?
C8 C9 1.385(5) . ?
C3 C4 1.381(5) . ?
C14 C15 1.394(5) . ?
C16 C17 1.381(6) . ?
C16 C15 1.387(6) . ?
C23 C22 1.382(5) . ?
C10 C9 1.387(5) . ?
C22 C21 1.387(5) . ?
C4 C5 1.388(5) . ?
C30 C29 1.393(5) . ?
C5 C6 1.395(4) . ?
C26 C27 1.389(5) . ?
C28 C29 1.380(5) . ?
C28 C27 1.384(6) . ?
F9 B2 1.376(7) . ?
B2 F6 1.597(4) . ?
B2 F6 1.597(4) 2_656 ?
B2 F7 1.266(6) 2_656 ?
B2 F7 1.267(6) . ?
B2 F8 1.378(5) . ?
B2 F8 1.378(5) 2_656 ?
F6 F7 1.525(7) . ?
F7 F8 0.900(6) . ?
